data_7063788
loop_
_publ_author_name
'Li, Hao'
'Zhang, Guang-yuan'
'Du, Ning-ning'
'Zhan, Le-wu'
'Hou, Jing'
'Li, Bin-dong'

_publ_section_title
;
 4,4&#x2032;-Dimethyl-1,1&#x2032;-bi(1,2,3-triazole): exploring new
 insensitive energy source materials
;
_journal_issue 20
_journal_name_full 'New Journal of Chemistry'
_journal_page_first 8437
_journal_page_last 8441
_journal_paper_doi 10.1039/D5NJ00679A
_journal_volume 49
_journal_year 2025
_chemical_formula_moiety 'C6 H8 N6'
_chemical_formula_sum 'C6 H8 N6'
_chemical_formula_weight 164.18
_space_group_crystal_system orthorhombic
_space_group_IT_number 43
_space_group_name_Hall 'F 2 -2d'
_space_group_name_H-M_alt 'F d d 2'
_atom_sites_solution_hydrogens mixed
_audit_block_doi 10.5517/ccdc.csd.cc2m4fx4
_audit_creation_method SHELXL-2018/3
_audit_update_record
;
2025-01-16 deposited with the CCDC.	2025-04-14 downloaded from the CCDC.
;
_cell_angle_alpha 90
_cell_angle_beta 90
_cell_angle_gamma 90
_cell_formula_units_Z 8
_cell_length_a 16.877(5)
_cell_length_b 23.183(7)
_cell_length_c 4.0775(12)
_cell_measurement_reflns_used 2953
_cell_measurement_temperature 296(2)
_cell_measurement_theta_max 25.42
_cell_measurement_theta_min 3.52
_cell_volume 1595.4(8)
_computing_cell_refinement 'Bruker SAINT'
_computing_data_collection 'Bruker APEX3'
_computing_data_reduction 'Bruker SAINT'
_computing_molecular_graphics 'Bruker SHELXTL'
_computing_publication_material 'Bruker SHELXTL'
_computing_structure_refinement 'SHELXL-2018/3 (Sheldrick, 2018)'
_computing_structure_solution 'SHELXT 2014/5 (Sheldrick, 2014)'
_diffrn_ambient_temperature 296(2)
_diffrn_detector_area_resol_mean 10.42
_diffrn_measured_fraction_theta_full 0.988
_diffrn_measured_fraction_theta_max 0.991
_diffrn_measurement_device_type 'Bruker D8 QUEST PHOTON 100'
_diffrn_measurement_method '\f and \w scans'
_diffrn_radiation_type MoK\a
_diffrn_radiation_wavelength 0.71073
_diffrn_reflns_av_R_equivalents 0.0461
_diffrn_reflns_av_unetI/netI 0.0288
_diffrn_reflns_Laue_measured_fraction_full 0.988
_diffrn_reflns_Laue_measured_fraction_max 0.991
_diffrn_reflns_limit_h_max 22
_diffrn_reflns_limit_h_min -21
_diffrn_reflns_limit_k_max 30
_diffrn_reflns_limit_k_min -30
_diffrn_reflns_limit_l_max 5
_diffrn_reflns_limit_l_min -5
_diffrn_reflns_number 5707
_diffrn_reflns_point_group_measured_fraction_full 0.989
_diffrn_reflns_point_group_measured_fraction_max 0.990
_diffrn_reflns_theta_full 25.242
_diffrn_reflns_theta_max 27.611
_diffrn_reflns_theta_min 3.515
_diffrn_source.source 'Ius 2.0'
_diffrn_source.type microfocus

_exptl_absorpt_coefficient_mu 0.096
_exptl_absorpt_correction_T_max 0.7456
_exptl_absorpt_correction_T_min 0.6593
_exptl_absorpt_correction_type multi-scan
_exptl_absorpt_process_details sadabs
_exptl_crystal_colour colourless
_exptl_crystal_density_diffrn 1.367
_exptl_crystal_description block
_exptl_crystal_F_000 688
_exptl_crystal_size_max 0.220
_exptl_crystal_size_mid 0.180
_exptl_crystal_size_min 0.160
_refine_diff_density_max 0.107
_refine_diff_density_min -0.156
_refine_diff_density_rms 0.029
_refine_ls_abs_structure_details
;
 Flack x determined using 281 quotients [(I+)-(I-)]/[(I+)+(I-)]
 (Parsons, Flack and Wagner, Acta Cryst. B69 (2013) 249-259).
;
_refine_ls_abs_structure_Flack -0.2(10)
_refine_ls_extinction_method none
_refine_ls_goodness_of_fit_ref 1.045
_refine_ls_hydrogen_treatment mixed
_refine_ls_matrix_type full
_refine_ls_number_parameters 60
_refine_ls_number_reflns 924
_refine_ls_number_restraints 1
_refine_ls_restrained_S_all 1.044
_refine_ls_R_factor_all 0.0504
_refine_ls_R_factor_gt 0.0376
_refine_ls_shift/su_max 0.000
_refine_ls_shift/su_mean 0.000
_refine_ls_structure_factor_coef Fsqd
_refine_ls_weighting_details 'w=1/[\s^2^(Fo^2^)+(0.0643P)^2^+0.0219P] where P=(Fo^2^+2Fc^2^)/3'
_refine_ls_weighting_scheme calc
_refine_ls_wR_factor_gt 0.0917
_refine_ls_wR_factor_ref 0.0982
_reflns_Friedel_coverage 0.757
_reflns_Friedel_fraction_full 0.990
_reflns_Friedel_fraction_max 0.990
_reflns_number_gt 763
_reflns_number_total 924
_reflns_threshold_expression 'I > 2\s(I)'
_cod_data_source_file d5nj00679a2.cif
_cod_data_source_block LH231227_1_a
_cod_depositor_comments 'Adding full bibliography for 7063788.cif.'
_cod_database_code 7063788
_shelx_shelxl_version_number 2018/3
_shelx_space_group_comment
;
The symmetry employed for this shelxl refinement is uniquely defined
by the following loop, which should always be used as a source of
symmetry information in preference to the above space-group names.
They are only intended as comments.
;
_shelx_estimated_absorpt_t_min 0.979
_shelx_estimated_absorpt_t_max 0.985

loop_
_space_group_symop_operation_xyz
'x, y, z'
'-x, -y, z'
'-x+1/4, y+1/4, z+1/4'
'x+1/4, -y+1/4, z+1/4'
'x, y+1/2, z+1/2'
'-x, -y+1/2, z+1/2'
'-x+1/4, y+3/4, z+3/4'
'x+1/4, -y+3/4, z+3/4'
'x+1/2, y, z+1/2'
'-x+1/2, -y, z+1/2'
'-x+3/4, y+1/4, z+3/4'
'x+3/4, -y+1/4, z+3/4'
'x+1/2, y+1/2, z'
'-x+1/2, -y+1/2, z'
'-x+3/4, y+3/4, z+1/4'
'x+3/4, -y+3/4, z+1/4'

loop_
_atom_site_label
_atom_site_type_symbol
_atom_site_fract_x
_atom_site_fract_y
_atom_site_fract_z
_atom_site_U_iso_or_equiv
_atom_site_adp_type
_atom_site_occupancy
_atom_site_site_symmetry_order
_atom_site_calc_flag
_atom_site_refinement_flags_posn
_atom_site_refinement_flags_adp
_atom_site_refinement_flags_occupancy
_atom_site_disorder_assembly
_atom_site_disorder_group
C1 C 0.51790(10) 0.38037(8) 0.4342(5) 0.0481(5) Uani 1 1 d . . . . .
C2 C 0.47401(12) 0.42657(8) 0.3424(6) 0.0492(6) Uani 1 1 d . . . . .
H2 H 0.4314(16) 0.4305(9) 0.211(9) 0.081(9) Uiso 1 1 d . . . . .
C3 C 0.50687(16) 0.31815(7) 0.3550(8) 0.0655(7) Uani 1 1 d . . . . .
H3A H 0.551012 0.296484 0.437896 0.098 Uiso 1 1 calc R U . . .
H3B H 0.503615 0.313391 0.121527 0.098 Uiso 1 1 calc R U . . .
H3C H 0.458866 0.304486 0.454614 0.098 Uiso 1 1 calc R U . . .
N1 N 0.51117(9) 0.47151(6) 0.4832(4) 0.0460(5) Uani 1 1 d . . . . .
N2 N 0.57473(9) 0.45535(7) 0.6586(5) 0.0572(5) Uani 1 1 d . . . . .
N3 N 0.57860(9) 0.39924(7) 0.6242(5) 0.0575(6) Uani 1 1 d . . . . .

loop_
_atom_site_aniso_label
_atom_site_aniso_U_11
_atom_site_aniso_U_22
_atom_site_aniso_U_33
_atom_site_aniso_U_23
_atom_site_aniso_U_13
_atom_site_aniso_U_12
C1 0.0486(9) 0.0417(9) 0.0542(12) 0.0009(9) 0.0069(9) -0.0022(8)
C2 0.0456(10) 0.0455(11) 0.0565(12) -0.0034(10) -0.0025(10) -0.0013(7)
C3 0.0733(14) 0.0421(11) 0.0812(17) -0.0063(12) 0.0010(14) 0.0015(9)
N1 0.0444(8) 0.0385(8) 0.0552(9) 0.0022(8) -0.0029(8) -0.0003(6)
N2 0.0518(9) 0.0491(9) 0.0706(12) 0.0022(8) -0.0144(9) -0.0011(8)
N3 0.0548(10) 0.0478(9) 0.0698(13) 0.0045(8) -0.0075(9) 0.0034(7)

loop_
_atom_type_symbol
_atom_type_description
_atom_type_scat_dispersion_real
_atom_type_scat_dispersion_imag
_atom_type_scat_source
C C 0.0033 0.0016 'International Tables Vol C Tables 4.2.6.8 and 6.1.1.4'
H H 0.0000 0.0000 'International Tables Vol C Tables 4.2.6.8 and 6.1.1.4'
N N 0.0061 0.0033 'International Tables Vol C Tables 4.2.6.8 and 6.1.1.4'

loop_
_geom_angle_atom_site_label_1
_geom_angle_atom_site_label_2
_geom_angle_atom_site_label_3
_geom_angle
_geom_angle_site_symmetry_1
_geom_angle_site_symmetry_3
_geom_angle_publ_flag
C2 C1 N3 108.40(17) . . ?
C2 C1 C3 129.6(2) . . ?
N3 C1 C3 122.02(19) . . ?
N1 C2 C1 103.9(2) . . ?
N1 C2 H2 123.2(13) . . ?
C1 C2 H2 132.9(13) . . ?
C1 C3 H3A 109.5 . . ?
C1 C3 H3B 109.5 . . ?
H3A C3 H3B 109.5 . . ?
C1 C3 H3C 109.5 . . ?
H3A C3 H3C 109.5 . . ?
H3B C3 H3C 109.5 . . ?
N2 N1 C2 112.57(15) . . ?
N2 N1 N1 119.19(15) . 2_665 ?
C2 N1 N1 128.10(17) . 2_665 ?
N3 N2 N1 105.07(14) . . ?
N2 N3 C1 110.09(15) . . ?

loop_
_geom_bond_atom_site_label_1
_geom_bond_atom_site_label_2
_geom_bond_distance
_geom_bond_site_symmetry_2
_geom_bond_publ_flag
C1 C2 1.355(3) . ?
C1 N3 1.357(3) . ?
C1 C3 1.490(2) . ?
C2 N1 1.345(2) . ?
C2 H2 0.90(3) . ?
C3 H3A 0.9600 . ?
C3 H3B 0.9600 . ?
C3 H3C 0.9600 . ?
N1 N2 1.342(2) . ?
N1 N1 1.374(3) 2_665 ?
N2 N3 1.310(2) . ?

loop_
_geom_torsion_atom_site_label_1
_geom_torsion_atom_site_label_2
_geom_torsion_atom_site_label_3
_geom_torsion_atom_site_label_4
_geom_torsion
_geom_torsion_site_symmetry_1
_geom_torsion_site_symmetry_2
_geom_torsion_site_symmetry_3
_geom_torsion_site_symmetry_4
_geom_torsion_publ_flag
N3 C1 C2 N1 0.1(2) . . . . ?
C3 C1 C2 N1 -179.9(2) . . . . ?
C1 C2 N1 N2 -0.7(2) . . . . ?
C1 C2 N1 N1 -176.19(14) . . . 2_665 ?
C2 N1 N2 N3 0.9(2) . . . . ?
N1 N1 N2 N3 176.90(15) 2_665 . . . ?
N1 N2 N3 C1 -0.8(2) . . . . ?
C2 C1 N3 N2 0.4(2) . . . . ?
C3 C1 N3 N2 -179.5(2) . . . . ?
